data_4504355
loop_
_publ_author_name
'Mori, Yutaka'
'Chiba, Tsuyoshi'
'Odani, Toru'
'Matsumoto, Akikazu'

_publ_section_title
;
 Molecular Arrangement and Photoreaction of Sorbamides and Hexadienyl
 Carbamates with Various N-Substituents in the Solid State
;
_journal_issue 7
_journal_name_full 'Crystal Growth &amp; Design'
_journal_page_first 1356
_journal_paper_doi 10.1021/cg070366o
_journal_volume 7
_journal_year 2007
_chemical_formula_moiety 'C13 H15 N O '
_chemical_formula_sum 'C13 H15 N O'
_chemical_formula_weight 201.26
_chemical_name_systematic
; 
 ? 
;
_space_group_IT_number 61
_symmetry_cell_setting orthorhombic
_symmetry_space_group_name_Hall '-P 2ac 2ab'
_symmetry_space_group_name_H-M 'P b c a'
_atom_sites_solution_hydrogens geom
_atom_sites_solution_primary direct
_atom_sites_solution_secondary difmap
_audit_creation_method SHELXL-97
_cell_angle_alpha 90.00
_cell_angle_beta 90.00
_cell_angle_gamma 90.00
_cell_formula_units_Z 8
_cell_length_a 9.0770(9)
_cell_length_b 13.2357(15)
_cell_length_c 19.652(2)
_cell_measurement_reflns_used 11314
_cell_measurement_temperature 296(2)
_cell_measurement_theta_max 27.1
_cell_measurement_theta_min 3.1
_cell_volume 2361.0(4)
_computing_cell_refinement PROCESS-AUTO
_computing_data_collection PROCESS-AUTO
_computing_data_reduction CrystalStructure
_computing_publication_material 'CrystalStructure 3.8.0'
_computing_structure_refinement 'SHELXL-97 (Sheldrick, 1997)'
_computing_structure_solution 'SHELXS-97 (Sheldrick, 1990)'
_diffrn_ambient_temperature 296(2)
_diffrn_detector_area_resol_mean 10.00
_diffrn_measured_fraction_theta_full 0.998
_diffrn_measured_fraction_theta_max 0.998
_diffrn_measurement_device_type 'Mo K\a'
_diffrn_measurement_method \w
_diffrn_radiation_monochromator graphite
_diffrn_radiation_source 'fine-focus sealed tube'
_diffrn_radiation_type MoK\a
_diffrn_radiation_wavelength 0.71075
_diffrn_reflns_av_R_equivalents 0.0814
_diffrn_reflns_av_sigmaI/netI 0.0367
_diffrn_reflns_limit_h_max 11
_diffrn_reflns_limit_h_min -11
_diffrn_reflns_limit_k_max 17
_diffrn_reflns_limit_k_min -17
_diffrn_reflns_limit_l_max 24
_diffrn_reflns_limit_l_min -25
_diffrn_reflns_number 21112
_diffrn_reflns_theta_full 27.44
_diffrn_reflns_theta_max 27.44
_diffrn_reflns_theta_min 3.06
_exptl_absorpt_coefficient_mu 0.071
_exptl_absorpt_correction_T_max 0.9858
_exptl_absorpt_correction_T_min 0.9720
_exptl_absorpt_correction_type none
_exptl_crystal_colour colorless
_exptl_crystal_density_diffrn 1.132
_exptl_crystal_density_method 'not measured'
_exptl_crystal_description needle
_exptl_crystal_F_000 864
_exptl_crystal_size_max 0.40
_exptl_crystal_size_mid 0.30
_exptl_crystal_size_min 0.20
_refine_diff_density_max 0.173
_refine_diff_density_min -0.188
_refine_diff_density_rms 0.050
_refine_ls_extinction_method none
_refine_ls_goodness_of_fit_ref 1.094
_refine_ls_hydrogen_treatment constr
_refine_ls_matrix_type full
_refine_ls_number_parameters 139
_refine_ls_number_reflns 2688
_refine_ls_number_restraints 0
_refine_ls_restrained_S_all 1.094
_refine_ls_R_factor_all 0.1245
_refine_ls_R_factor_gt 0.0749
_refine_ls_shift/su_max 0.000
_refine_ls_shift/su_mean 0.000
_refine_ls_structure_factor_coef Fsqd
_refine_ls_weighting_details 'calc w=1/[\s^2^(Fo^2^)+(0.0507P)^2^+0.8628P] where P=(Fo^2^+2Fc^2^)/3'
_refine_ls_weighting_scheme calc
_refine_ls_wR_factor_gt 0.1409
_refine_ls_wR_factor_ref 0.1592
_reflns_number_gt 1717
_reflns_number_total 2688
_reflns_threshold_expression >2sigma(I)
_cod_data_source_file cg070366osi20070416_123153.cif
_cod_data_source_block 8
_cod_database_code 4504355

loop_
_symmetry_equiv_pos_as_xyz
'x, y, z'
'-x+1/2, y+1/2, z'
'x, -y+1/2, z+1/2'
'-x+1/2, -y, z+1/2'
'-x, -y, -z'
'x-1/2, -y-1/2, -z'
'-x, y-1/2, -z-1/2'
'x-1/2, y, -z-1/2'

loop_
_atom_site_label
_atom_site_type_symbol
_atom_site_fract_x
_atom_site_fract_y
_atom_site_fract_z
_atom_site_U_iso_or_equiv
_atom_site_adp_type
_atom_site_occupancy
_atom_site_symmetry_multiplicity
_atom_site_calc_flag
_atom_site_refinement_flags
O1 O 0.37863(16) 0.45776(13) 0.19251(9) 0.0637(5) Uani 1 1 d .
N1 N 0.16536(18) 0.50932(13) 0.24099(9) 0.0511(5) Uani 1 1 d .
H1 H 0.0716 0.5001 0.2425 0.061 Uiso 1 1 calc R
C1 C 0.1927(4) 0.0687(2) 0.01539(16) 0.1028(11) Uani 1 1 d .
H1A H 0.0929 0.0823 0.0021 0.154 Uiso 1 1 calc R
H1B H 0.1959 0.0078 0.0419 0.154 Uiso 1 1 calc R
H1C H 0.2526 0.0606 -0.0245 0.154 Uiso 1 1 calc R
C2 C 0.2491(4) 0.1533(2) 0.05619(13) 0.0786(8) Uani 1 1 d .
H2 H 0.3482 0.1514 0.0681 0.094 Uiso 1 1 calc R
C3 C 0.1721(3) 0.23172(19) 0.07754(12) 0.0635(7) Uani 1 1 d .
H3 H 0.0743 0.2365 0.0639 0.076 Uiso 1 1 calc R
C4 C 0.2299(3) 0.31043(17) 0.12062(11) 0.0546(6) Uani 1 1 d .
H4 H 0.3311 0.3091 0.1280 0.065 Uiso 1 1 calc R
C5 C 0.1563(2) 0.38495(18) 0.15118(11) 0.0514(6) Uani 1 1 d .
C6 C -0.0063(3) 0.4023(3) 0.14312(17) 0.0953(11) Uani 1 1 d .
H6A H -0.0419 0.3643 0.1049 0.143 Uiso 1 1 calc R
H6B H -0.0244 0.4729 0.1357 0.143 Uiso 1 1 calc R
H6C H -0.0564 0.3808 0.1836 0.143 Uiso 1 1 calc R
C7 C 0.2437(2) 0.45345(16) 0.19598(11) 0.0483(5) Uani 1 1 d .
C8 C 0.2273(2) 0.58200(16) 0.28577(11) 0.0470(5) Uani 1 1 d .
C9 C 0.3328(3) 0.64986(17) 0.26360(12) 0.0579(6) Uani 1 1 d .
H9 H 0.3659 0.6477 0.2188 0.070 Uiso 1 1 calc R
C10 C 0.3887(3) 0.7207(2) 0.30816(15) 0.0713(7) Uani 1 1 d .
H10 H 0.4591 0.7667 0.2932 0.086 Uiso 1 1 calc R
C11 C 0.3413(3) 0.7237(2) 0.37426(16) 0.0754(8) Uani 1 1 d .
H11 H 0.3803 0.7711 0.4042 0.090 Uiso 1 1 calc R
C12 C 0.2360(3) 0.6568(2) 0.39628(13) 0.0731(8) Uani 1 1 d .
H12 H 0.2036 0.6591 0.4411 0.088 Uiso 1 1 calc R
C13 C 0.1780(3) 0.58597(19) 0.35212(12) 0.0597(6) Uani 1 1 d .
H13 H 0.1061 0.5411 0.3671 0.072 Uiso 1 1 calc R

loop_
_atom_site_aniso_label
_atom_site_aniso_U_11
_atom_site_aniso_U_22
_atom_site_aniso_U_33
_atom_site_aniso_U_23
_atom_site_aniso_U_13
_atom_site_aniso_U_12
O1 0.0362(8) 0.0732(12) 0.0815(11) -0.0161(9) 0.0004(8) -0.0038(8)
N1 0.0334(9) 0.0554(11) 0.0646(11) -0.0078(10) -0.0010(9) -0.0028(8)
C1 0.153(3) 0.072(2) 0.083(2) -0.0152(17) 0.000(2) -0.011(2)
C2 0.100(2) 0.0611(16) 0.0752(16) -0.0090(15) 0.0048(17) -0.0048(17)
C3 0.0673(16) 0.0601(16) 0.0629(14) -0.0061(13) 0.0039(13) -0.0084(13)
C4 0.0518(13) 0.0551(14) 0.0569(12) 0.0011(11) -0.0001(12) -0.0033(11)
C5 0.0402(11) 0.0552(14) 0.0588(13) -0.0040(12) -0.0037(11) -0.0015(10)
C6 0.0510(15) 0.111(2) 0.124(2) -0.056(2) -0.0246(16) 0.0090(15)
C7 0.0403(11) 0.0487(12) 0.0558(12) 0.0038(11) -0.0031(11) -0.0008(10)
C8 0.0383(11) 0.0449(12) 0.0577(12) -0.0003(10) -0.0085(10) 0.0045(9)
C9 0.0579(14) 0.0513(13) 0.0646(15) 0.0046(12) -0.0033(12) -0.0053(11)
C10 0.0651(16) 0.0561(16) 0.093(2) -0.0045(15) -0.0090(15) -0.0125(13)
C11 0.0627(17) 0.0743(19) 0.089(2) -0.0289(16) -0.0137(16) 0.0011(15)
C12 0.0628(16) 0.091(2) 0.0653(15) -0.0208(15) -0.0041(14) 0.0100(16)
C13 0.0492(13) 0.0658(16) 0.0641(14) -0.0037(13) 0.0022(12) -0.0004(12)

loop_
_atom_type_symbol
_atom_type_description
_atom_type_scat_dispersion_real
_atom_type_scat_dispersion_imag
_atom_type_scat_source
C C 0.0033 0.0016 'International Tables Vol C Tables 4.2.6.8 and 6.1.1.4'
H H 0.0000 0.0000 'International Tables Vol C Tables 4.2.6.8 and 6.1.1.4'
N N 0.0061 0.0033 'International Tables Vol C Tables 4.2.6.8 and 6.1.1.4'
O O 0.0106 0.0060 'International Tables Vol C Tables 4.2.6.8 and 6.1.1.4'

loop_
_geom_angle_atom_site_label_1
_geom_angle_atom_site_label_2
_geom_angle_atom_site_label_3
_geom_angle
C7 N1 C8 124.55(18)
C7 N1 H1 117.7
C8 N1 H1 117.7
C2 C1 H1A 109.5
C2 C1 H1B 109.5
H1A C1 H1B 109.5
C2 C1 H1C 109.5
H1A C1 H1C 109.5
H1B C1 H1C 109.5
C3 C2 C1 126.1(3)
C3 C2 H2 117.0
C1 C2 H2 117.0
C2 C3 C4 124.3(3)
C2 C3 H3 117.9
C4 C3 H3 117.9
C5 C4 C3 128.1(2)
C5 C4 H4 116.0
C3 C4 H4 116.0
C4 C5 C7 116.69(19)
C4 C5 C6 123.9(2)
C7 C5 C6 119.4(2)
C5 C6 H6A 109.5
C5 C6 H6B 109.5
H6A C6 H6B 109.5
C5 C6 H6C 109.5
H6A C6 H6C 109.5
H6B C6 H6C 109.5
O1 C7 N1 122.3(2)
O1 C7 C5 121.7(2)
N1 C7 C5 116.01(18)
C13 C8 C9 119.8(2)
C13 C8 N1 118.9(2)
C9 C8 N1 121.2(2)
C10 C9 C8 119.7(2)
C10 C9 H9 120.1
C8 C9 H9 120.1
C11 C10 C9 120.4(3)
C11 C10 H10 119.8
C9 C10 H10 119.8
C10 C11 C12 119.9(2)
C10 C11 H11 120.0
C12 C11 H11 120.0
C11 C12 C13 120.3(2)
C11 C12 H12 119.8
C13 C12 H12 119.8
C8 C13 C12 119.7(2)
C8 C13 H13 120.1
C12 C13 H13 120.1

loop_
_geom_bond_atom_site_label_1
_geom_bond_atom_site_label_2
_geom_bond_distance
O1 C7 1.228(2)
N1 C7 1.354(3)
N1 C8 1.420(3)
N1 H1 0.8600
C1 C2 1.469(4)
C1 H1A 0.9600
C1 H1B 0.9600
C1 H1C 0.9600
C2 C3 1.319(4)
C2 H2 0.9300
C3 C4 1.441(3)
C3 H3 0.9300
C4 C5 1.334(3)
C4 H4 0.9300
C5 C7 1.492(3)
C5 C6 1.502(3)
C6 H6A 0.9600
C6 H6B 0.9600
C6 H6C 0.9600
C8 C13 1.379(3)
C8 C9 1.383(3)
C9 C10 1.380(3)
C9 H9 0.9300
C10 C11 1.369(4)
C10 H10 0.9300
C11 C12 1.372(4)
C11 H11 0.9300
C12 C13 1.382(3)
C12 H12 0.9300
C13 H13 0.9300

loop_
_geom_torsion_atom_site_label_1
_geom_torsion_atom_site_label_2
_geom_torsion_atom_site_label_3
_geom_torsion_atom_site_label_4
_geom_torsion
C1 C2 C3 C4 176.5(3)
C2 C3 C4 C5 -171.0(3)
C3 C4 C5 C7 177.1(2)
C3 C4 C5 C6 -2.6(4)
C8 N1 C7 O1 3.7(3)
C8 N1 C7 C5 -177.06(19)
C4 C5 C7 O1 17.3(3)
C6 C5 C7 O1 -163.1(3)
C4 C5 C7 N1 -162.0(2)
C6 C5 C7 N1 17.7(3)
C7 N1 C8 C13 -137.8(2)
C7 N1 C8 C9 43.8(3)
C13 C8 C9 C10 0.4(3)
N1 C8 C9 C10 178.8(2)
C8 C9 C10 C11 0.5(4)
C9 C10 C11 C12 -0.8(4)
C10 C11 C12 C13 0.3(4)
C9 C8 C13 C12 -0.9(3)
N1 C8 C13 C12 -179.4(2)
C11 C12 C13 C8 0.6(4)

loop_
_cod_related_entry_id
_cod_related_entry_database
_cod_related_entry_code
1 ChemSpider 30661453
